data_7117874
loop_
_publ_author_name
'Liu, Xun-Gao'
'Bao, Song-Song'
'Huang, Jian'
'Otsubo, Kazuya'
'Feng, Jian-Shen'
'Ren, Min'
'Hu, Feng-Chun'
'Sun, Zhihu'
'Zheng, Li-Min'
'Wei, Shiqiang'
'Kitagawa, Hiroshi'

_publ_section_title
;
 Homochiral metal phosphonate nanotubes.
;
_journal_issue 82
_journal_name_full 'Chemical communications (Cambridge, England)'
_journal_page_first 15141
_journal_page_last 15144
_journal_paper_doi 10.1039/c5cc05647k
_journal_volume 51
_journal_year 2015
_chemical_absolute_configuration rm
_chemical_formula_moiety 'C9 H16 N Ni O5 P'
_chemical_formula_sum 'C9 H16 N Ni O5 P'
_chemical_formula_weight 307.91
_chemical_name_systematic
;
 ?
;
_space_group_crystal_system hexagonal
_space_group_IT_number 173
_space_group_name_Hall 'P 6c'
_space_group_name_H-M_alt 'P 63'
_symmetry_space_group_name_Hall 'P 6c'
_symmetry_space_group_name_H-M 'P 63'
_atom_sites_solution_hydrogens mixed
_audit_creation_method SHELXL-2013
_audit_update_record
;
2015-04-22 deposited with the CCDC.
2015-08-20 downloaded from the CCDC.
;
_cell_angle_alpha 90
_cell_angle_beta 90
_cell_angle_gamma 120
_cell_formula_units_Z 6
_cell_length_a 18.1621(6)
_cell_length_b 18.1621(6)
_cell_length_c 6.168(7)
_cell_measurement_reflns_used 471
_cell_measurement_temperature 296(2)
_cell_measurement_theta_max 21.151
_cell_measurement_theta_min 2.242
_cell_volume 1762(2)
_computing_cell_refinement SMART
_computing_data_collection 'SMART (Bruker, 2000)'
_computing_data_reduction 'SAINT (Bruker, 2000)'
_computing_molecular_graphics SHELXTL
_computing_publication_material SHELXTL
_computing_structure_refinement 'SHELXL-2013 (Sheldrick, 2013)'
_computing_structure_solution 'SHELXTL (Bruker, 2000)'
_diffrn_ambient_temperature 296(2)
_diffrn_measured_fraction_theta_full 0.995
_diffrn_measured_fraction_theta_max 0.995
_diffrn_measurement_device_type 'Bruker APEX II'
_diffrn_radiation_type MoK\a
_diffrn_radiation_wavelength 0.71073
_diffrn_reflns_av_R_equivalents 0.0797
_diffrn_reflns_av_unetI/netI 0.1264
_diffrn_reflns_laue_measured_fraction_full 0.995
_diffrn_reflns_laue_measured_fraction_max 0.995
_diffrn_reflns_limit_h_max 12
_diffrn_reflns_limit_h_min -22
_diffrn_reflns_limit_k_max 22
_diffrn_reflns_limit_k_min -7
_diffrn_reflns_limit_l_max 7
_diffrn_reflns_limit_l_min -7
_diffrn_reflns_number 4903
_diffrn_reflns_point_group_measured_fraction_full 0.995
_diffrn_reflns_point_group_measured_fraction_max 0.995
_diffrn_reflns_theta_full 25.242
_diffrn_reflns_theta_max 25.499
_diffrn_reflns_theta_min 2.243
_exptl_absorpt_coefficient_mu 1.796
_exptl_absorpt_correction_T_max 0.982
_exptl_absorpt_correction_T_min 0.958
_exptl_absorpt_correction_type multi-scan
_exptl_absorpt_process_details 'SADABS(Bruker, 2000)'
_exptl_crystal_colour 'light green'
_exptl_crystal_density_diffrn 1.741
_exptl_crystal_description niddle-like
_exptl_crystal_F_000 960
_exptl_crystal_size_max 0.500
_exptl_crystal_size_mid 0.020
_exptl_crystal_size_min 0.010
_refine_diff_density_max 0.658
_refine_diff_density_min -0.470
_refine_diff_density_rms 0.105
_refine_ls_abs_structure_details
;
 Refined as an inversion twin.
;
_refine_ls_abs_structure_Flack 0.05(4)
_refine_ls_extinction_method none
_refine_ls_goodness_of_fit_ref 0.939
_refine_ls_hydrogen_treatment constr
_refine_ls_matrix_type full
_refine_ls_number_parameters 156
_refine_ls_number_reflns 2188
_refine_ls_number_restraints 1
_refine_ls_restrained_S_all 0.939
_refine_ls_R_factor_all 0.0940
_refine_ls_R_factor_gt 0.0487
_refine_ls_shift/su_max 0.002
_refine_ls_shift/su_mean 0.000
_refine_ls_structure_factor_coef Fsqd
_refine_ls_weighting_details 'w=1/[\s^2^(Fo^2^)] where P=(Fo^2^+2Fc^2^)/3'
_refine_ls_weighting_scheme calc
_refine_ls_wR_factor_gt 0.0632
_refine_ls_wR_factor_ref 0.0736
_reflns_Friedel_coverage 0.820
_reflns_friedel_fraction_full 0.995
_reflns_friedel_fraction_max 0.995
_reflns_number_gt 1479
_reflns_number_total 2188
_reflns_threshold_expression 'I > 2\s(I)'
_cod_data_source_file c5cc05647k2.cif
_cod_data_source_block 1
_cod_database_code 7117874
_shelx_space_group_comment
;
The symmetry employed for this shelxl refinement is uniquely defined
by the following loop, which should always be used as a source of
symmetry information in preference to the above space-group names.
They are only intended as comments.
;
_shelx_estimated_absorpt_t_min 0.467
_shelx_estimated_absorpt_t_max 0.982
_shelxl_version_number 2013-4

loop_
_space_group_symop_operation_xyz
'x, y, z'
'-y, x-y, z'
'-x+y, -x, z'
'-x, -y, z+1/2'
'y, -x+y, z+1/2'
'x-y, x, z+1/2'

loop_
_atom_site_label
_atom_site_type_symbol
_atom_site_fract_x
_atom_site_fract_y
_atom_site_fract_z
_atom_site_U_iso_or_equiv
_atom_site_adp_type
_atom_site_occupancy
_atom_site_site_symmetry_order
_atom_site_calc_flag
_atom_site_refinement_flags_posn
_atom_site_refinement_flags_adp
Ni1 Ni 0.76022(6) 0.82914(5) 0.06333(19) 0.0140(2) Uani 1 1 d . .
P1 P 0.75872(13) 0.77979(12) 0.5404(5) 0.0133(5) Uani 1 1 d . .
C1 C 0.6622(5) 0.7036(5) 0.3989(14) 0.018(2) Uani 1 1 d . .
H1A H 0.6703 0.6592 0.3359 0.022 Uiso 1 1 calc R U
H1B H 0.6155 0.6773 0.5012 0.022 Uiso 1 1 calc R U
C2 C 0.5659(5) 0.6886(5) 0.088(2) 0.026(3) Uani 1 1 d . .
H2 H 0.5843 0.6595 -0.0136 0.031 Uiso 1 1 calc R U
C3 C 0.5387(6) 0.7410(6) -0.0435(13) 0.032(3) Uani 1 1 d . .
H3A H 0.5213 0.7711 0.0522 0.048 Uiso 1 1 calc R U
H3B H 0.4920 0.7042 -0.1357 0.048 Uiso 1 1 calc R U
H3C H 0.5855 0.7809 -0.1309 0.048 Uiso 1 1 calc R U
C4 C 0.4919(6) 0.6203(6) 0.2205(16) 0.022(2) Uani 1 1 d . .
C5 C 0.4604(6) 0.6404(6) 0.4040(17) 0.032(3) Uani 1 1 d . .
H5 H 0.4841 0.6969 0.4458 0.038 Uiso 1 1 calc R U
C6 C 0.3952(5) 0.5783(6) 0.524(2) 0.041(3) Uani 1 1 d . .
H6 H 0.3763 0.5930 0.6479 0.050 Uiso 1 1 calc R U
C7 C 0.3580(6) 0.4945(6) 0.4620(16) 0.035(3) Uani 1 1 d . .
H7 H 0.3142 0.4522 0.5434 0.042 Uiso 1 1 calc R U
C8 C 0.3866(6) 0.4745(7) 0.2772(18) 0.034(3) Uani 1 1 d . .
H8 H 0.3605 0.4182 0.2317 0.041 Uiso 1 1 calc R U
C9 C 0.4535(6) 0.5362(6) 0.1573(14) 0.027(3) Uani 1 1 d . .
H9 H 0.4725 0.5210 0.0345 0.033 Uiso 1 1 calc R U
N1 N 0.6411(4) 0.7464(4) 0.2259(11) 0.0143(18) Uani 1 1 d . .
H1C H 0.6259 0.7798 0.2968 0.017 Uiso 1 1 d R U
O1 O 0.8081(3) 0.8498(4) 0.3730(9) 0.0139(13) Uani 1 1 d . .
O2 O 0.7292(4) 0.8116(4) 0.7337(8) 0.0186(16) Uani 1 1 d . .
O3 O 0.8067(3) 0.7349(3) 0.6111(9) 0.0142(16) Uani 1 1 d . .
O1W O 0.7765(3) 0.7231(3) 0.0412(13) 0.0177(13) Uani 1 1 d . .
H1WA H 0.8165 0.7294 0.1245 0.021 Uiso 1 1 d R U
H1WB H 0.7877 0.7176 -0.0895 0.021 Uiso 1 1 d R U
O2W O 0.8861(3) 0.9086(3) -0.0281(8) 0.0235(16) Uani 1 1 d . .
H2WA H 0.9068 0.8773 -0.0617 0.028 Uiso 1 1 d R U
H2WB H 0.8952 0.9449 -0.1266 0.028 Uiso 1 1 d R U

loop_
_atom_site_aniso_label
_atom_site_aniso_U_11
_atom_site_aniso_U_22
_atom_site_aniso_U_33
_atom_site_aniso_U_23
_atom_site_aniso_U_13
_atom_site_aniso_U_12
Ni1 0.0153(5) 0.0144(5) 0.0121(5) -0.0002(9) 0.0000(8) 0.0074(4)
P1 0.0129(10) 0.0149(10) 0.0112(13) -0.0002(15) -0.0001(16) 0.0064(9)
C1 0.016(5) 0.020(5) 0.016(5) 0.002(5) -0.005(4) 0.007(4)
C2 0.019(4) 0.025(5) 0.030(7) -0.009(6) -0.001(6) 0.008(4)
C3 0.024(6) 0.040(7) 0.027(6) 0.004(5) -0.008(5) 0.013(5)
C4 0.014(5) 0.027(6) 0.022(6) -0.004(5) -0.003(5) 0.009(5)
C5 0.022(6) 0.021(6) 0.041(7) -0.007(5) 0.001(5) 0.003(5)
C6 0.027(5) 0.043(6) 0.040(9) -0.005(7) 0.015(7) 0.007(5)
C7 0.014(5) 0.025(6) 0.053(9) 0.010(5) 0.003(5) 0.001(5)
C8 0.028(7) 0.022(6) 0.048(9) -0.007(6) -0.001(6) 0.008(5)
C9 0.030(6) 0.028(6) 0.022(6) -0.003(5) 0.008(5) 0.013(5)
N1 0.015(4) 0.016(4) 0.013(4) -0.005(4) -0.004(3) 0.008(4)
O1 0.016(3) 0.017(3) 0.008(3) -0.003(3) -0.004(3) 0.007(3)
O2 0.028(4) 0.028(4) 0.010(4) -0.001(3) 0.000(3) 0.021(3)
O3 0.012(3) 0.016(3) 0.015(4) 0.006(3) 0.003(3) 0.007(2)
O1W 0.018(3) 0.022(3) 0.014(3) -0.001(4) -0.002(4) 0.010(2)
O2W 0.027(4) 0.016(3) 0.028(4) 0.006(3) 0.004(3) 0.012(3)

loop_
_atom_type_symbol
_atom_type_description
_atom_type_scat_dispersion_real
_atom_type_scat_dispersion_imag
_atom_type_scat_source
C C 0.0033 0.0016 'International Tables Vol C Tables 4.2.6.8 and 6.1.1.4'
H H 0.0000 0.0000 'International Tables Vol C Tables 4.2.6.8 and 6.1.1.4'
N N 0.0061 0.0033 'International Tables Vol C Tables 4.2.6.8 and 6.1.1.4'
O O 0.0106 0.0060 'International Tables Vol C Tables 4.2.6.8 and 6.1.1.4'
Ni Ni 0.3393 1.1124 'International Tables Vol C Tables 4.2.6.8 and 6.1.1.4'
P P 0.1023 0.0942 'International Tables Vol C Tables 4.2.6.8 and 6.1.1.4'

loop_
_geom_angle_atom_site_label_1
_geom_angle_atom_site_label_2
_geom_angle_atom_site_label_3
_geom_angle
_geom_angle_site_symmetry_1
_geom_angle_site_symmetry_3
O1 Ni1 O2W 84.7(2) . .
O1 Ni1 O3 88.1(2) . 5_564
O2W Ni1 O3 94.6(2) . 5_564
O1 Ni1 O2 171.5(2) . 1_554
O2W Ni1 O2 87.8(2) . 1_554
O3 Ni1 O2 96.3(2) 5_564 1_554
O1 Ni1 O1W 89.3(3) . .
O2W Ni1 O1W 90.5(2) . .
O3 Ni1 O1W 174.1(3) 5_564 .
O2 Ni1 O1W 87.0(3) 1_554 .
O1 Ni1 N1 83.2(2) . .
O2W Ni1 N1 167.6(2) . .
O3 Ni1 N1 87.6(2) 5_564 .
O2 Ni1 N1 104.2(2) 1_554 .
O1W Ni1 N1 86.8(2) . .
O3 P1 O1 112.5(3) . .
O3 P1 O2 112.3(4) . .
O1 P1 O2 112.4(3) . .
O3 P1 C1 108.7(3) . .
O1 P1 C1 104.4(4) . .
O2 P1 C1 105.9(4) . .
N1 C1 P1 110.5(6) . .
N1 C1 H1A 109.6 . .
P1 C1 H1A 109.6 . .
N1 C1 H1B 109.6 . .
P1 C1 H1B 109.6 . .
H1A C1 H1B 108.1 . .
N1 C2 C3 109.5(7) . .
N1 C2 C4 112.8(10) . .
C3 C2 C4 111.5(7) . .
N1 C2 H2 107.6 . .
C3 C2 H2 107.6 . .
C4 C2 H2 107.6 . .
C2 C3 H3A 109.5 . .
C2 C3 H3B 109.5 . .
H3A C3 H3B 109.5 . .
C2 C3 H3C 109.5 . .
H3A C3 H3C 109.5 . .
H3B C3 H3C 109.5 . .
C9 C4 C5 118.1(9) . .
C9 C4 C2 119.9(9) . .
C5 C4 C2 121.9(9) . .
C6 C5 C4 121.4(9) . .
C6 C5 H5 119.3 . .
C4 C5 H5 119.3 . .
C5 C6 C7 120.2(11) . .
C5 C6 H6 119.9 . .
C7 C6 H6 119.9 . .
C6 C7 C8 118.8(10) . .
C6 C7 H7 120.6 . .
C8 C7 H7 120.6 . .
C7 C8 C9 121.6(9) . .
C7 C8 H8 119.2 . .
C9 C8 H8 119.2 . .
C4 C9 C8 119.9(9) . .
C4 C9 H9 120.1 . .
C8 C9 H9 120.1 . .
C1 N1 C2 115.1(7) . .
C1 N1 Ni1 105.5(5) . .
C2 N1 Ni1 117.8(6) . .
C1 N1 H1C 104.6 . .
C2 N1 H1C 105.7 . .
Ni1 N1 H1C 107.2 . .
P1 O1 Ni1 117.1(3) . .
P1 O2 Ni1 134.0(3) . 1_556
P1 O3 Ni1 133.3(3) . 6_655
Ni1 O1W H1WA 109.9 . .
Ni1 O1W H1WB 108.8 . .
H1WA O1W H1WB 110.6 . .
Ni1 O2W H2WA 107.6 . .
Ni1 O2W H2WB 116.9 . .
H2WA O2W H2WB 111.5 . .

loop_
_geom_bond_atom_site_label_1
_geom_bond_atom_site_label_2
_geom_bond_distance
_geom_bond_site_symmetry_2
Ni1 O1 2.054(6) .
Ni1 O2W 2.080(6) .
Ni1 O3 2.089(5) 5_564
Ni1 O2 2.092(6) 1_554
Ni1 O1W 2.094(4) .
Ni1 N1 2.167(7) .
P1 O3 1.524(5) .
P1 O1 1.533(6) .
P1 O2 1.534(6) .
P1 C1 1.823(8) .
C1 N1 1.480(10) .
C1 H1A 0.9700 .
C1 H1B 0.9700 .
C2 N1 1.503(11) .
C2 C3 1.508(12) .
C2 C4 1.531(13) .
C2 H2 0.9800 .
C3 H3A 0.9600 .
C3 H3B 0.9600 .
C3 H3C 0.9600 .
C4 C9 1.381(12) .
C4 C5 1.396(13) .
C5 C6 1.374(12) .
C5 H5 0.9300 .
C6 C7 1.375(12) .
C6 H6 0.9300 .
C7 C8 1.375(13) .
C7 H7 0.9300 .
C8 C9 1.384(12) .
C8 H8 0.9300 .
C9 H9 0.9300 .
N1 H1C 0.8953 .
O2 Ni1 2.092(6) 1_556
O3 Ni1 2.089(5) 6_655
O1W H1WA 0.8495 .
O1W H1WB 0.8497 .
O2W H2WA 0.8503 .
O2W H2WB 0.8497 .

loop_
_geom_hbond_atom_site_label_D
_geom_hbond_atom_site_label_H
_geom_hbond_atom_site_label_A
_geom_hbond_distance_DH
_geom_hbond_distance_HA
_geom_hbond_distance_DA
_geom_hbond_angle_DHA
_geom_hbond_site_symmetry_A
O2W H2WB O1 0.85 2.28 2.870(8) 126.3 5_564
O2W H2WA O1 0.85 1.95 2.796(8) 177.2 6_654
O1W H1WB O3 0.85 1.88 2.695(10) 161.6 1_554
O1W H1WA O2 0.85 1.96 2.775(8) 161.3 6_654
C3 H3C O2 0.96 2.52 3.327(11) 141.2 1_554
O2W H2WB O1 0.85 2.28 2.870(8) 126.3 5_564
O2W H2WA O1 0.85 1.95 2.796(8) 177.2 6_654
O1W H1WB O3 0.85 1.88 2.695(10) 161.6 1_554
O1W H1WA O2 0.85 1.96 2.775(8) 161.3 6_654
C3 H3C O2 0.96 2.52 3.327(11) 141.2 1_554
C3 H3C O2 0.96 2.52 3.327(11) 141.2 1_554
O1W H1WA O2 0.85 1.96 2.775(8) 161.3 6_654
O1W H1WB O3 0.85 1.88 2.695(10) 161.6 1_554
O2W H2WA O1 0.85 1.95 2.796(8) 177.2 6_654
O2W H2WB O1 0.85 2.28 2.870(8) 126.3 5_564

loop_
_geom_torsion_atom_site_label_1
_geom_torsion_atom_site_label_2
_geom_torsion_atom_site_label_3
_geom_torsion_atom_site_label_4
_geom_torsion
_geom_torsion_site_symmetry_4
O3 P1 C1 N1 -146.9(6) .
O1 P1 C1 N1 -26.6(7) .
O2 P1 C1 N1 92.3(6) .
N1 C2 C4 C9 -130.6(9) .
C3 C2 C4 C9 105.8(10) .
N1 C2 C4 C5 50.4(12) .
C3 C2 C4 C5 -73.2(13) .
C9 C4 C5 C6 2.4(15) .
C2 C4 C5 C6 -178.6(9) .
C4 C5 C6 C7 -1.6(16) .
C5 C6 C7 C8 -0.6(16) .
C6 C7 C8 C9 2.1(16) .
C5 C4 C9 C8 -0.9(14) .
C2 C4 C9 C8 180.0(9) .
C7 C8 C9 C4 -1.3(16) .
P1 C1 N1 C2 175.9(6) .
P1 C1 N1 Ni1 44.3(6) .
C3 C2 N1 C1 166.6(8) .
C4 C2 N1 C1 41.8(10) .
C3 C2 N1 Ni1 -67.9(9) .
C4 C2 N1 Ni1 167.3(6) .
O3 P1 O1 Ni1 111.1(4) .
O2 P1 O1 Ni1 -120.9(3) .
C1 P1 O1 Ni1 -6.6(5) .
O3 P1 O2 Ni1 14.8(6) 1_556
O1 P1 O2 Ni1 -113.3(5) 1_556
C1 P1 O2 Ni1 133.3(5) 1_556
O1 P1 O3 Ni1 10.7(6) 6_655
O2 P1 O3 Ni1 -117.4(5) 6_655
C1 P1 O3 Ni1 125.8(5) 6_655
